data_4337116
loop_
_publ_author_name
'Zhang, Zhenxin'
'Sadakane, Masahiro'
'Murayama, Toru'
'Izumi, Shoko'
'Yasuda, Nobuhiro'
'Sakaguchi, Norihito'
'Ueda, Wataru'

_publ_section_title
;
 Tetrahedral Connection of \e-Keggin-type Polyoxometalates To Form an
 All-Inorganic Octahedral Molecular Sieve with an Intrinsic 3D Pore
 System.
;
_journal_issue 2
_journal_name_full 'Inorganic chemistry'
_journal_page_first 903
_journal_page_last 911
_journal_paper_doi 10.1021/ic4022849
_journal_volume 53
_journal_year 2014
_chemical_formula_moiety 'Bi2 Mo9.40  O40 V3.60, 7.05(H2 O)'
_chemical_formula_sum 'Bi2 H14.1 Mo9.4 O47.05 V3.6'
_chemical_formula_weight 2270.19
_chemical_melting_point ?
_chemical_name_systematic
; 
 ? 
;
_space_group_IT_number 227
_symmetry_cell_setting cubic
_symmetry_space_group_name_Hall '-F 4vw 2vw 3'
_symmetry_space_group_name_H-M 'F d -3 m :2'
_atom_sites_solution_hydrogens geom
_atom_sites_solution_primary direct
_atom_sites_solution_secondary difmap
_audit_creation_method SHELXL-97
_cell_angle_alpha 90.00
_cell_angle_beta 90.00
_cell_angle_gamma 90.00
_cell_formula_units_Z 8
_cell_length_a 19.662(3)
_cell_length_b 19.662(3)
_cell_length_c 19.662(3)
_cell_measurement_reflns_used 3748
_cell_measurement_temperature 100(2)
_cell_measurement_theta_max 30.0
_cell_measurement_theta_min 3.43
_cell_volume 7601(2)
_computing_cell_refinement 'Rapid Auto(Rigaku)'
_computing_data_collection 'Rapid Auto(Rigaku)'
_computing_data_reduction 'Rapid Auto(Rigaku)'
_computing_structure_refinement 'SHELXL-97 (Sheldrick, 2008)'
_computing_structure_solution 'SHELXS-97 (Sheldrick, 2008)'
_diffrn_ambient_temperature 100(2)
_diffrn_detector_area_resol_mean 29
_diffrn_measured_fraction_theta_full 0.995
_diffrn_measured_fraction_theta_max 0.995
_diffrn_measurement_device_type 'Rigaku Saturn 724'
_diffrn_measurement_method 'Oscillation Photograph'
_diffrn_radiation_monochromator 'Si(111) Channel Cut'
_diffrn_radiation_source 'synchrotron radiation SPring-8 BL40XU'
_diffrn_radiation_type Synchrotron
_diffrn_radiation_wavelength 0.83077
_diffrn_reflns_av_R_equivalents 0.1187
_diffrn_reflns_av_sigmaI/netI 0.0754
_diffrn_reflns_limit_h_max 23
_diffrn_reflns_limit_h_min -15
_diffrn_reflns_limit_k_max 23
_diffrn_reflns_limit_k_min -21
_diffrn_reflns_limit_l_max 15
_diffrn_reflns_limit_l_min -23
_diffrn_reflns_number 3748
_diffrn_reflns_theta_full 30.00
_diffrn_reflns_theta_max 30.00
_diffrn_reflns_theta_min 3.43
_exptl_absorpt_coefficient_mu 14.593
_exptl_absorpt_correction_T_max 1.000
_exptl_absorpt_correction_T_min 0.124
_exptl_absorpt_correction_type multi-scan
_exptl_absorpt_process_details 'ABSCOR (T.Higashi, 2001)'
_exptl_crystal_colour black
_exptl_crystal_density_diffrn 3.968
_exptl_crystal_density_meas ?
_exptl_crystal_density_method 'not measured'
_exptl_crystal_description block
_exptl_crystal_F_000 8273
_exptl_crystal_size_max 0.0039
_exptl_crystal_size_mid 0.0032
_exptl_crystal_size_min 0.0024
_refine_diff_density_max 2.272
_refine_diff_density_min -1.126
_refine_diff_density_rms 0.243
_refine_ls_extinction_method none
_refine_ls_goodness_of_fit_ref 1.091
_refine_ls_hydrogen_treatment mixed
_refine_ls_matrix_type full
_refine_ls_number_parameters 42
_refine_ls_number_reflns 372
_refine_ls_number_restraints 5
_refine_ls_restrained_S_all 1.083
_refine_ls_R_factor_all 0.0675
_refine_ls_R_factor_gt 0.0580
_refine_ls_shift/su_max <0.001
_refine_ls_shift/su_mean <0.001
_refine_ls_structure_factor_coef Fsqd
_refine_ls_weighting_details 'calc w=1/[\s^2^(Fo^2^)+(0.0733P)^2^+524.9662P] where P=(Fo^2^+2Fc^2^)/3'
_refine_ls_weighting_scheme calc
_refine_ls_wR_factor_gt 0.1460
_refine_ls_wR_factor_ref 0.1552
_reflns_number_gt 315
_reflns_number_total 372
_reflns_threshold_expression >2\s(I)
_cod_data_source_file ic4022849_si_002.cif
_cod_data_source_block shelxl
_cod_depositor_comments
;
The following automatic conversions were performed:

'_chemical_melting_point' value 'not measured' was changed to '?' -
the value is undefined or not given.

'_symmetry_cell_setting' value
'Cubic' changed to 'cubic' according to
/usr/data/users/saulius/automatic-downloads/current/ACS/lib/dictionaries/cif_core.dic
dictionary named 'cif_core.dic' version 2.4.2 from 2011-04-26.

Automatic conversion script
Id: cif_fix_values 2281 2013-09-26 08:29:07Z andrius 

The following automatic conversions were performed:

'_exptl_crystal_density_meas' value 'not measured' was changed to '?'
- the value is perceived as not measured.

Automatic conversion script
Id: cif_fix_values 3008 2015-01-20 13:52:24Z robertas 
;
_cod_original_cell_volume 7600.9(18)
_cod_original_sg_symbol_H-M 'F d -3 m'
_cod_original_formula_sum 'Bi2 H14.10 Mo9.40 O47.05 V3.60'
_cod_database_code 4337116

loop_
_symmetry_equiv_pos_as_xyz
'x, y, z'
'-y, x+1/4, z+1/4'
'-x+1/4, -y+1/4, z'
'y+1/4, -x, z+1/4'
'x+1/4, -z, y+1/4'
'x, -y+1/4, -z+1/4'
'x+1/4, z+1/4, -y'
'z+1/4, y+1/4, -x'
'-x+1/4, y, -z+1/4'
'-z, y+1/4, x+1/4'
'z, x, y'
'y, z, x'
'-y+1/4, -z+1/4, x'
'z, -x+1/4, -y+1/4'
'-y+1/4, z, -x+1/4'
'-z+1/4, -x+1/4, y'
'-z+1/4, x, -y+1/4'
'y, -z+1/4, -x+1/4'
'y+1/4, x+1/4, -z'
'-y, -x, -z'
'-x, z+1/4, y+1/4'
'-x, -z, -y'
'z+1/4, -y, x+1/4'
'-z, -y, -x'
'x, y+1/2, z+1/2'
'-y, x+3/4, z+3/4'
'-x+1/4, -y+3/4, z+1/2'
'y+1/4, -x+1/2, z+3/4'
'x+1/4, -z+1/2, y+3/4'
'x, -y+3/4, -z+3/4'
'x+1/4, z+3/4, -y+1/2'
'z+1/4, y+3/4, -x+1/2'
'-x+1/4, y+1/2, -z+3/4'
'-z, y+3/4, x+3/4'
'z, x+1/2, y+1/2'
'y, z+1/2, x+1/2'
'-y+1/4, -z+3/4, x+1/2'
'z, -x+3/4, -y+3/4'
'-y+1/4, z+1/2, -x+3/4'
'-z+1/4, -x+3/4, y+1/2'
'-z+1/4, x+1/2, -y+3/4'
'y, -z+3/4, -x+3/4'
'y+1/4, x+3/4, -z+1/2'
'-y, -x+1/2, -z+1/2'
'-x, z+3/4, y+3/4'
'-x, -z+1/2, -y+1/2'
'z+1/4, -y+1/2, x+3/4'
'-z, -y+1/2, -x+1/2'
'x+1/2, y, z+1/2'
'-y+1/2, x+1/4, z+3/4'
'-x+3/4, -y+1/4, z+1/2'
'y+3/4, -x, z+3/4'
'x+3/4, -z, y+3/4'
'x+1/2, -y+1/4, -z+3/4'
'x+3/4, z+1/4, -y+1/2'
'z+3/4, y+1/4, -x+1/2'
'-x+3/4, y, -z+3/4'
'-z+1/2, y+1/4, x+3/4'
'z+1/2, x, y+1/2'
'y+1/2, z, x+1/2'
'-y+3/4, -z+1/4, x+1/2'
'z+1/2, -x+1/4, -y+3/4'
'-y+3/4, z, -x+3/4'
'-z+3/4, -x+1/4, y+1/2'
'-z+3/4, x, -y+3/4'
'y+1/2, -z+1/4, -x+3/4'
'y+3/4, x+1/4, -z+1/2'
'-y+1/2, -x, -z+1/2'
'-x+1/2, z+1/4, y+3/4'
'-x+1/2, -z, -y+1/2'
'z+3/4, -y, x+3/4'
'-z+1/2, -y, -x+1/2'
'x+1/2, y+1/2, z'
'-y+1/2, x+3/4, z+1/4'
'-x+3/4, -y+3/4, z'
'y+3/4, -x+1/2, z+1/4'
'x+3/4, -z+1/2, y+1/4'
'x+1/2, -y+3/4, -z+1/4'
'x+3/4, z+3/4, -y'
'z+3/4, y+3/4, -x'
'-x+3/4, y+1/2, -z+1/4'
'-z+1/2, y+3/4, x+1/4'
'z+1/2, x+1/2, y'
'y+1/2, z+1/2, x'
'-y+3/4, -z+3/4, x'
'z+1/2, -x+3/4, -y+1/4'
'-y+3/4, z+1/2, -x+1/4'
'-z+3/4, -x+3/4, y'
'-z+3/4, x+1/2, -y+1/4'
'y+1/2, -z+3/4, -x+1/4'
'y+3/4, x+3/4, -z'
'-y+1/2, -x+1/2, -z'
'-x+1/2, z+3/4, y+1/4'
'-x+1/2, -z+1/2, -y'
'z+3/4, -y+1/2, x+1/4'
'-z+1/2, -y+1/2, -x'
'-x, -y, -z'
'y, -x-1/4, -z-1/4'
'x-1/4, y-1/4, -z'
'-y-1/4, x, -z-1/4'
'-x-1/4, z, -y-1/4'
'-x, y-1/4, z-1/4'
'-x-1/4, -z-1/4, y'
'-z-1/4, -y-1/4, x'
'x-1/4, -y, z-1/4'
'z, -y-1/4, -x-1/4'
'-z, -x, -y'
'-y, -z, -x'
'y-1/4, z-1/4, -x'
'-z, x-1/4, y-1/4'
'y-1/4, -z, x-1/4'
'z-1/4, x-1/4, -y'
'z-1/4, -x, y-1/4'
'-y, z-1/4, x-1/4'
'-y-1/4, -x-1/4, z'
'y, x, z'
'x, -z-1/4, -y-1/4'
'x, z, y'
'-z-1/4, y, -x-1/4'
'z, y, x'
'-x, -y+1/2, -z+1/2'
'y, -x+1/4, -z+1/4'
'x-1/4, y+1/4, -z+1/2'
'-y-1/4, x+1/2, -z+1/4'
'-x-1/4, z+1/2, -y+1/4'
'-x, y+1/4, z+1/4'
'-x-1/4, -z+1/4, y+1/2'
'-z-1/4, -y+1/4, x+1/2'
'x-1/4, -y+1/2, z+1/4'
'z, -y+1/4, -x+1/4'
'-z, -x+1/2, -y+1/2'
'-y, -z+1/2, -x+1/2'
'y-1/4, z+1/4, -x+1/2'
'-z, x+1/4, y+1/4'
'y-1/4, -z+1/2, x+1/4'
'z-1/4, x+1/4, -y+1/2'
'z-1/4, -x+1/2, y+1/4'
'-y, z+1/4, x+1/4'
'-y-1/4, -x+1/4, z+1/2'
'y, x+1/2, z+1/2'
'x, -z+1/4, -y+1/4'
'x, z+1/2, y+1/2'
'-z-1/4, y+1/2, -x+1/4'
'z, y+1/2, x+1/2'
'-x+1/2, -y, -z+1/2'
'y+1/2, -x-1/4, -z+1/4'
'x+1/4, y-1/4, -z+1/2'
'-y+1/4, x, -z+1/4'
'-x+1/4, z, -y+1/4'
'-x+1/2, y-1/4, z+1/4'
'-x+1/4, -z-1/4, y+1/2'
'-z+1/4, -y-1/4, x+1/2'
'x+1/4, -y, z+1/4'
'z+1/2, -y-1/4, -x+1/4'
'-z+1/2, -x, -y+1/2'
'-y+1/2, -z, -x+1/2'
'y+1/4, z-1/4, -x+1/2'
'-z+1/2, x-1/4, y+1/4'
'y+1/4, -z, x+1/4'
'z+1/4, x-1/4, -y+1/2'
'z+1/4, -x, y+1/4'
'-y+1/2, z-1/4, x+1/4'
'-y+1/4, -x-1/4, z+1/2'
'y+1/2, x, z+1/2'
'x+1/2, -z-1/4, -y+1/4'
'x+1/2, z, y+1/2'
'-z+1/4, y, -x+1/4'
'z+1/2, y, x+1/2'
'-x+1/2, -y+1/2, -z'
'y+1/2, -x+1/4, -z-1/4'
'x+1/4, y+1/4, -z'
'-y+1/4, x+1/2, -z-1/4'
'-x+1/4, z+1/2, -y-1/4'
'-x+1/2, y+1/4, z-1/4'
'-x+1/4, -z+1/4, y'
'-z+1/4, -y+1/4, x'
'x+1/4, -y+1/2, z-1/4'
'z+1/2, -y+1/4, -x-1/4'
'-z+1/2, -x+1/2, -y'
'-y+1/2, -z+1/2, -x'
'y+1/4, z+1/4, -x'
'-z+1/2, x+1/4, y-1/4'
'y+1/4, -z+1/2, x-1/4'
'z+1/4, x+1/4, -y'
'z+1/4, -x+1/2, y-1/4'
'-y+1/2, z+1/4, x-1/4'
'-y+1/4, -x+1/4, z'
'y+1/2, x+1/2, z'
'x+1/2, -z+1/4, -y-1/4'
'x+1/2, z+1/2, y'
'-z+1/4, y+1/2, -x-1/4'
'z+1/2, y+1/2, x'

loop_
_atom_site_label
_atom_site_type_symbol
_atom_site_fract_x
_atom_site_fract_y
_atom_site_fract_z
_atom_site_U_iso_or_equiv
_atom_site_adp_type
_atom_site_occupancy
_atom_site_symmetry_multiplicity
_atom_site_calc_flag
_atom_site_refinement_flags
V1 V 0.1250 0.1250 0.1250 0.0231(19) Uani 1 24 d S
Bi2 Bi 0.0000 0.0000 0.0000 0.0449(7) Uani 1 12 d S
V3 V -0.04998(8) 0.07102(6) 0.17898(6) 0.0395(7) Uani 0.22 2 d SP
Mo3 Mo -0.04998(8) 0.07102(6) 0.17898(6) 0.0395(7) Uani 0.78 2 d SP
O1 O -0.1328(6) 0.0637(5) 0.1863(5) 0.044(3) Uani 1 2 d S
O2 O -0.0205(4) -0.0205(4) 0.1733(6) 0.040(3) Uani 1 2 d S
O3 O -0.0387(6) 0.0802(4) 0.0802(4) 0.038(3) Uani 1 2 d S
O4 O 0.0735(6) 0.0735(6) 0.1765(6) 0.036(4) Uani 1 6 d S
O11 O -0.260(3) 0.1250 0.1250 0.28(5) Uiso 0.93(12) 4 d SPD
H11 H -0.235(4) 0.0998(4) 0.1502(4) 0.421 Uiso 0.93(12) 2 d SPD
O22 O -0.287(7) 0.037(7) 0.213(7) 0.26(14) Uiso 0.36(13) 6 d SPD
H21 H -0.262(7) 0.062(7) 0.188(7) 0.383 Uiso 0.12(4) 2 d SPD
H22 H -0.262(7) 0.012(7) 0.238(7) 0.383 Uiso 0.36(13) 6 d SPD

loop_
_atom_site_aniso_label
_atom_site_aniso_U_11
_atom_site_aniso_U_22
_atom_site_aniso_U_33
_atom_site_aniso_U_23
_atom_site_aniso_U_13
_atom_site_aniso_U_12
V1 0.0231(19) 0.0231(19) 0.0231(19) 0.000 0.000 0.000
Bi2 0.0449(7) 0.0449(7) 0.0449(7) -0.0035(5) -0.0035(5) -0.0035(5)
V3 0.0342(10) 0.0421(8) 0.0421(8) -0.0058(7) 0.0019(5) -0.0019(5)
Mo3 0.0342(10) 0.0421(8) 0.0421(8) -0.0058(7) 0.0019(5) -0.0019(5)
O1 0.042(7) 0.045(4) 0.045(4) -0.004(6) 0.001(4) -0.001(4)
O2 0.043(4) 0.043(4) 0.035(6) -0.006(4) -0.006(4) -0.006(6)
O3 0.029(6) 0.043(4) 0.043(4) -0.002(5) -0.008(4) -0.008(4)
O4 0.036(4) 0.036(4) 0.036(4) -0.002(5) -0.002(5) 0.002(5)

loop_
_atom_type_symbol
_atom_type_description
_atom_type_scat_dispersion_real
_atom_type_scat_dispersion_imag
_atom_type_scat_source
V V 0.2385 0.7126 'International Tables Vol C Tables 4.2.6.8 and 6.1.1.4'
Mo Mo -1.2699 0.9176 'International Tables Vol C Tables 4.2.6.8 and 6.1.1.4'
Bi Bi -7.5833 8.4425 'International Tables Vol C Tables 4.2.6.8 and 6.1.1.4'
O O -0.0042 0.0086 'International Tables Vol C Tables 4.2.6.8 and 6.1.1.4'
H H 0.0000 0.0000 'International Tables Vol C Tables 4.2.6.8 and 6.1.1.4'

loop_
_geom_angle_atom_site_label_1
_geom_angle_atom_site_label_2
_geom_angle_atom_site_label_3
_geom_angle
_geom_angle_site_symmetry_1
_geom_angle_site_symmetry_3
O4 V1 O4 109.471(1) . 122
O4 V1 O4 109.470(1) . 3
O4 V1 O4 109.476(2) 122 3
O4 V1 O4 109.473(1) . 148
O4 V1 O4 109.469(1) 122 148
O4 V1 O4 109.468(3) 3 148
O3 Bi2 O3 89.1(4) 108 97
O3 Bi2 O3 89.1(4) 108 107
O3 Bi2 O3 89.1(4) 97 107
O3 Bi2 O3 90.9(4) 108 11
O3 Bi2 O3 90.9(4) 97 11
O3 Bi2 O3 180.0(3) 107 11
O3 Bi2 O3 90.9(4) 108 .
O3 Bi2 O3 179.999(1) 97 .
O3 Bi2 O3 90.9(4) 107 .
O3 Bi2 O3 89.1(4) 11 .
O3 Bi2 O3 179.999(1) 108 12
O3 Bi2 O3 90.9(4) 97 12
O3 Bi2 O3 90.9(4) 107 12
O3 Bi2 O3 89.1(4) 11 12
O3 Bi2 O3 89.1(4) . 12
O1 V3 O2 103.0(4) . .
O1 V3 O2 103.0(4) . 18
O2 V3 O2 91.1(7) . 18
O1 V3 O3 101.9(5) . .
O2 V3 O3 89.6(5) . .
O2 V3 O3 154.2(5) 18 .
O1 V3 O3 101.9(5) . 6
O2 V3 O3 154.2(5) . 6
O2 V3 O3 89.6(5) 18 6
O3 V3 O3 78.8(5) . 6
O1 V3 O4 174.5(6) . .
O2 V3 O4 73.3(4) . .
O2 V3 O4 73.3(4) 18 .
O3 V3 O4 82.3(4) . .
O3 V3 O4 82.3(4) 6 .
O1 V3 V3 97.1(4) . 6
O2 V3 V3 129.1(4) . 6
O2 V3 V3 129.1(4) 18 6
O3 V3 V3 40.2(3) . 6
O3 V3 V3 40.2(3) 6 6
O4 V3 V3 88.4(4) . 6
O1 V3 Mo3 97.1(4) . 6
O2 V3 Mo3 129.1(4) . 6
O2 V3 Mo3 129.1(4) 18 6
O3 V3 Mo3 40.2(3) . 6
O3 V3 Mo3 40.2(3) 6 6
O4 V3 Mo3 88.4(4) . 6
V3 V3 Mo3 0.00(9) 6 6
V3 O2 Mo3 125.3(6) . 17
V3 O2 V3 125.3(6) . 17
Mo3 O2 V3 0.00(12) 17 17
V3 O3 Mo3 99.7(5) . 6
V3 O3 V3 99.7(5) . 6
Mo3 O3 V3 0.00(12) 6 6
V3 O3 Bi2 129.6(3) . .
Mo3 O3 Bi2 129.6(3) 6 .
V3 O3 Bi2 129.6(3) 6 .
V1 O4 Mo3 126.9(4) . 17
V1 O4 V3 126.9(4) . 17
Mo3 O4 V3 0.00(6) 17 17
V1 O4 Mo3 126.9(4) . 18
Mo3 O4 Mo3 87.7(5) 17 18
V3 O4 Mo3 87.7(5) 17 18
V1 O4 V3 126.9(4) . 18
Mo3 O4 V3 87.7(5) 17 18
V3 O4 V3 87.7(5) 17 18
Mo3 O4 V3 0.00(12) 18 18
V1 O4 V3 126.9(4) . .
Mo3 O4 V3 87.7(5) 17 .
V3 O4 V3 87.7(5) 17 .
Mo3 O4 V3 87.7(5) 18 .
V3 O4 V3 87.7(5) 18 .

loop_
_geom_bond_atom_site_label_1
_geom_bond_atom_site_label_2
_geom_bond_distance
_geom_bond_site_symmetry_2
V1 O4 1.76(2) .
V1 O4 1.76(2) 122
V1 O4 1.76(2) 3
V1 O4 1.76(2) 148
Bi2 O3 2.355(12) 108
Bi2 O3 2.355(12) 97
Bi2 O3 2.355(12) 107
Bi2 O3 2.355(12) 11
Bi2 O3 2.355(12) .
Bi2 O3 2.355(12) 12
V3 O1 1.640(12) .
V3 O2 1.894(5) .
V3 O2 1.894(5) 18
V3 O3 1.964(8) .
V3 O3 1.964(8) 6
V3 O4 2.428(12) .
V3 V3 3.002(4) 6
V3 Mo3 3.002(4) 6
O2 Mo3 1.894(5) 17
O2 V3 1.894(5) 17
O3 Mo3 1.964(8) 6
O3 V3 1.964(8) 6
O4 Mo3 2.428(12) 17
O4 V3 2.428(12) 17
O4 Mo3 2.428(12) 18
O4 V3 2.428(12) 18

loop_
_geom_torsion_atom_site_label_1
_geom_torsion_atom_site_label_2
_geom_torsion_atom_site_label_3
_geom_torsion_atom_site_label_4
_geom_torsion
_geom_torsion_site_symmetry_1
_geom_torsion_site_symmetry_4
O1 V3 O2 Mo3 -169.0(7) . 17
O2 V3 O2 Mo3 -65.4(9) 18 17
O3 V3 O2 Mo3 88.8(8) . 17
O3 V3 O2 Mo3 26.0(15) 6 17
O4 V3 O2 Mo3 6.7(7) . 17
V3 V3 O2 Mo3 80.4(8) 6 17
Mo3 V3 O2 Mo3 80.4(8) 6 17
O1 V3 O2 V3 -169.0(7) . 17
O2 V3 O2 V3 -65.4(9) 18 17
O3 V3 O2 V3 88.8(8) . 17
O3 V3 O2 V3 26.0(15) 6 17
O4 V3 O2 V3 6.7(7) . 17
V3 V3 O2 V3 80.4(8) 6 17
Mo3 V3 O2 V3 80.4(8) 6 17
O1 V3 O3 Mo3 86.9(5) . 6
O2 V3 O3 Mo3 -169.8(5) . 6
O2 V3 O3 Mo3 -78.1(11) 18 6
O3 V3 O3 Mo3 -13.1(6) 6 6
O4 V3 O3 Mo3 -96.7(5) . 6
V3 V3 O3 Mo3 0.0 6 6
O1 V3 O3 V3 86.9(5) . 6
O2 V3 O3 V3 -169.8(5) . 6
O2 V3 O3 V3 -78.1(11) 18 6
O3 V3 O3 V3 -13.1(6) 6 6
O4 V3 O3 V3 -96.7(5) . 6
Mo3 V3 O3 V3 0.0 6 6
O1 V3 O3 Bi2 -104.5(7) . .
O2 V3 O3 Bi2 -1.3(7) . .
O2 V3 O3 Bi2 90.5(11) 18 .
O3 V3 O3 Bi2 155.5(4) 6 .
O4 V3 O3 Bi2 71.9(6) . .
V3 V3 O3 Bi2 168.6(10) 6 .
Mo3 V3 O3 Bi2 168.6(10) 6 .
O3 Bi2 O3 V3 52.8(4) 108 .
O3 Bi2 O3 V3 -139.6(11) 97 .
O3 Bi2 O3 V3 141.9(8) 107 .
O3 Bi2 O3 V3 -38.1(8) 11 .
O3 Bi2 O3 V3 -127.2(4) 12 .
O3 Bi2 O3 Mo3 -141.9(8) 108 6
O3 Bi2 O3 Mo3 25.7(11) 97 6
O3 Bi2 O3 Mo3 -52.8(4) 107 6
O3 Bi2 O3 Mo3 127.2(4) 11 6
O3 Bi2 O3 Mo3 38.1(8) 12 6
O3 Bi2 O3 V3 -141.9(8) 108 6
O3 Bi2 O3 V3 25.7(11) 97 6
O3 Bi2 O3 V3 -52.8(4) 107 6
O3 Bi2 O3 V3 127.2(4) 11 6
O3 Bi2 O3 V3 38.1(8) 12 6
O4 V1 O4 Mo3 120.0 122 17
O4 V1 O4 Mo3 -120.0 3 17
O4 V1 O4 Mo3 0.0 148 17
O4 V1 O4 V3 120.0 122 17
O4 V1 O4 V3 -120.0 3 17
O4 V1 O4 V3 0.0 148 17
O4 V1 O4 Mo3 -120.0 122 18
O4 V1 O4 Mo3 0.0 3 18
O4 V1 O4 Mo3 120.0 148 18
O4 V1 O4 V3 -120.0 122 18
O4 V1 O4 V3 0.0 3 18
O4 V1 O4 V3 120.0 148 18
O4 V1 O4 V3 0.0 122 .
O4 V1 O4 V3 120.0 3 .
O4 V1 O4 V3 -120.0 148 .
O1 V3 O4 V1 180.00(10) . .
O2 V3 O4 V1 131.8(4) . .
O2 V3 O4 V1 -131.8(4) 18 .
O3 V3 O4 V1 39.8(3) . .
O3 V3 O4 V1 -39.8(3) 6 .
V3 V3 O4 V1 0.0 6 .
Mo3 V3 O4 V1 0.0 6 .
O1 V3 O4 Mo3 43.9(2) . 17
O2 V3 O4 Mo3 -4.3(4) . 17
O2 V3 O4 Mo3 92.1(5) 18 17
O3 V3 O4 Mo3 -96.3(4) . 17
O3 V3 O4 Mo3 -175.9(4) 6 17
V3 V3 O4 Mo3 -136.1(2) 6 17
Mo3 V3 O4 Mo3 -136.1(2) 6 17
O1 V3 O4 V3 43.9(2) . 17
O2 V3 O4 V3 -4.3(4) . 17
O2 V3 O4 V3 92.1(5) 18 17
O3 V3 O4 V3 -96.3(4) . 17
O3 V3 O4 V3 -175.9(4) 6 17
V3 V3 O4 V3 -136.1(2) 6 17
Mo3 V3 O4 V3 -136.1(2) 6 17
O1 V3 O4 Mo3 -43.9(3) . 18
O2 V3 O4 Mo3 -92.1(5) . 18
O2 V3 O4 Mo3 4.3(4) 18 18
O3 V3 O4 Mo3 175.9(4) . 18
O3 V3 O4 Mo3 96.3(4) 6 18
V3 V3 O4 Mo3 136.1(2) 6 18
Mo3 V3 O4 Mo3 136.1(2) 6 18
O1 V3 O4 V3 -43.9(3) . 18
O2 V3 O4 V3 -92.1(5) . 18
O2 V3 O4 V3 4.3(4) 18 18
O3 V3 O4 V3 175.9(4) . 18
O3 V3 O4 V3 96.3(4) 6 18
V3 V3 O4 V3 136.1(2) 6 18
Mo3 V3 O4 V3 136.1(2) 6 18
